data_2207659
loop_
_publ_author_name
'Zhang, Xian-Fa'
'Gao, Shan'
'Huo, Li-Hua'
'Zhao, Jing-Gui'

_publ_section_title
;
 Benzimidazolium 4-carboxyphenoxyacetate
;
_journal_coeditor_code SU6235
_journal_issue 12
_journal_name_full 'Acta Crystallographica Section E'
_journal_page_first o3958
_journal_page_last o3960
_journal_paper_doi 10.1107/S1600536805035105
_journal_volume 61
_journal_year 2005
_chemical_formula_iupac 'C9 H7 O5 + , C7 H7 N2 -'
_chemical_formula_moiety 'C9 H7 O5 + , C7 H7 N2 -'
_chemical_formula_sum 'C16 H14 N2 O5'
_chemical_formula_weight 314.29
_chemical_name_systematic
;
Benzimidazolium 3-carboxy-phenoxyacetate
;
_space_group_IT_number 2
_symmetry_cell_setting triclinic
_symmetry_space_group_name_Hall '-P 1'
_symmetry_space_group_name_H-M 'P -1'
_atom_sites_solution_hydrogens geom
_atom_sites_solution_primary direct
_atom_sites_solution_secondary difmap
_cell_angle_alpha 75.80(3)
_cell_angle_beta 75.50(3)
_cell_angle_gamma 72.69(3)
_cell_formula_units_Z 2
_cell_length_a 7.2371(14)
_cell_length_b 9.5895(19)
_cell_length_c 11.633(2)
_cell_measurement_reflns_used 6343
_cell_measurement_temperature 295(2)
_cell_measurement_theta_max 26.22
_cell_measurement_theta_min 3.23
_cell_volume 733.4(3)
_computing_cell_refinement RAPID-AUTO
_computing_data_collection 'RAPID-AUTO (Rigaku, 1998)'
_computing_data_reduction 'CrystalStructure (Rigaku/MSC, 2002)'
_computing_molecular_graphics 'ORTEPII (Johnson, 1976)'
_computing_publication_material SHELXL97
_computing_structure_refinement 'SHELXL97 (Sheldrick, 1997)'
_computing_structure_solution 'SHELXS97 (Sheldrick, 1997)'
_diffrn_ambient_temperature 295(2)
_diffrn_detector_area_resol_mean 10
_diffrn_measured_fraction_theta_full 0.994
_diffrn_measured_fraction_theta_max 0.994
_diffrn_measurement_device_type 'Rigaku R-AXIS RAPID'
_diffrn_measurement_method \w
_diffrn_radiation_monochromator graphite
_diffrn_radiation_source 'fine-focus sealed tube'
_diffrn_radiation_type MoK\a
_diffrn_radiation_wavelength 0.71073
_diffrn_reflns_av_R_equivalents 0.0240
_diffrn_reflns_av_sigmaI/netI 0.0293
_diffrn_reflns_limit_h_max 8
_diffrn_reflns_limit_h_min -9
_diffrn_reflns_limit_k_max 12
_diffrn_reflns_limit_k_min -12
_diffrn_reflns_limit_l_max 14
_diffrn_reflns_limit_l_min -14
_diffrn_reflns_number 6669
_diffrn_reflns_theta_full 26.75
_diffrn_reflns_theta_max 26.75
_diffrn_reflns_theta_min 3.00
_diffrn_standards_decay_% 0
_diffrn_standards_number 0
_exptl_absorpt_coefficient_mu 0.108
_exptl_absorpt_correction_T_max 0.978
_exptl_absorpt_correction_T_min 0.966
_exptl_absorpt_correction_type multi-scan
_exptl_absorpt_process_details '(ABSCOR; Higashi, 1995)'
_exptl_crystal_colour colourless
_exptl_crystal_density_diffrn 1.423
_exptl_crystal_density_method 'not measured'
_exptl_crystal_description prism
_exptl_crystal_F_000 328
_exptl_crystal_size_max 0.38
_exptl_crystal_size_mid 0.27
_exptl_crystal_size_min 0.21
_refine_diff_density_max 0.276
_refine_diff_density_min -0.188
_refine_ls_extinction_method none
_refine_ls_goodness_of_fit_ref 1.021
_refine_ls_hydrogen_treatment mixed
_refine_ls_matrix_type full
_refine_ls_number_parameters 218
_refine_ls_number_reflns 3099
_refine_ls_number_restraints 3
_refine_ls_restrained_S_all 1.020
_refine_ls_R_factor_all 0.0734
_refine_ls_R_factor_gt 0.0481
_refine_ls_shift/su_max 0.000
_refine_ls_shift/su_mean 0.000
_refine_ls_structure_factor_coef Fsqd
_refine_ls_weighting_details 'calc w = 1/[\s^2^(Fo^2^)+(0.0575P)^2^+0.1766P] where P=(Fo^2^+2Fc^2^)/3'
_refine_ls_weighting_scheme calc
_refine_ls_wR_factor_gt 0.1100
_refine_ls_wR_factor_ref 0.1190
_reflns_number_gt 2263
_reflns_number_total 3099
_reflns_threshold_expression I>2\s(I)
_cod_data_source_file su6235.cif
_cod_data_source_block I
_cod_depositor_comments
;
The following automatic conversions were performed:
'_symmetry_cell_setting' value 'Triclinic' changed to 'triclinic'
according to '/home/saulius/struct/CIF-dictionaries/cif_core.dic'
dictionary named 'cif_core.dic' version 2.4.1 from 2010-06-29.

Automatic conversion script
Id: cif_fix_enum 1527 2010-12-29 10:47:43Z saulius 

The following automatic conversions were performed:

'_symmetry_cell_setting' value 'Triclinic' changed to 'triclinic'
according to /home/saulius/struct/CIF-dictionaries/cif_core.dic
dictionary named 'cif_core.dic' version 2.4.1 from 2010-06-29.

Automatic conversion script
Id: cif_fix_values 1715 2011-07-08 13:25:40Z adriana 
;
_cod_database_code 2207659
_cod_database_fobs_code 2207659

loop_
_symmetry_equiv_pos_as_xyz
'x, y, z'
'-x, -y, -z'

loop_
_atom_site_label
_atom_site_fract_x
_atom_site_fract_y
_atom_site_fract_z
_atom_site_U_iso_or_equiv
_atom_site_adp_type
_atom_site_calc_flag
_atom_site_refinement_flags
_atom_site_occupancy
_atom_site_type_symbol
O1 0.2963(3) 0.38926(14) 0.51727(12) 0.0592(4) Uani d . 1 O
O2 0.1953(2) 0.63741(13) 0.48381(10) 0.0426(3) Uani d . 1 O
O3 0.14871(19) 0.64278(13) 0.71980(10) 0.0407(3) Uani d . 1 O
O4 -0.0099(2) 0.82520(17) 1.23694(13) 0.0626(4) Uani d . 1 O
O5 0.2097(2) 0.60423(16) 1.26497(11) 0.0534(4) Uani d D 1 O
H19 0.195(4) 0.618(3) 1.3374(12) 0.080 Uiso d D 1 H
N1 0.2432(2) 0.12506(16) 0.50422(14) 0.0425(4) Uani d D 1 N
H17 0.223(3) 0.2084(16) 0.5327(19) 0.064 Uiso d D 1 H
N2 0.2477(2) -0.09988(16) 0.49387(13) 0.0381(4) Uani d D 1 N
H18 0.230(3) -0.1919(14) 0.5099(19) 0.058 Uiso d D 1 H
C1 0.2468(3) 0.51070(18) 0.55053(15) 0.0346(4) Uani d . 1 C
C2 0.2614(3) 0.50543(18) 0.68079(15) 0.0366(4) Uani d . 1 C
H2A 0.2122 0.4236 0.7337 0.044 Uiso calc R 1 H
H2B 0.3984 0.4885 0.6858 0.044 Uiso calc R 1 H
C3 0.1412(2) 0.64986(18) 0.83817(14) 0.0323(4) Uani d . 1 C
C4 0.0177(3) 0.77946(19) 0.87702(15) 0.0367(4) Uani d . 1 C
H4 -0.0554 0.8521 0.8250 0.044 Uiso calc R 1 H
C5 0.0045(3) 0.79938(19) 0.99355(15) 0.0365(4) Uani d . 1 C
H5 -0.0767 0.8861 1.0187 0.044 Uiso calc R 1 H
C6 0.1127(3) 0.68975(19) 1.07417(14) 0.0337(4) Uani d . 1 C
C7 0.2314(3) 0.56003(19) 1.03527(15) 0.0373(4) Uani d . 1 C
H7 0.3013 0.4860 1.0881 0.045 Uiso calc R 1 H
C8 0.2474(3) 0.53929(19) 0.91786(15) 0.0379(4) Uani d . 1 C
H8 0.3282 0.4524 0.8928 0.046 Uiso calc R 1 H
C9 0.0966(3) 0.7146(2) 1.19957(15) 0.0379(4) Uani d . 1 C
C10 0.1977(3) -0.0007(2) 0.56533(17) 0.0415(4) Uani d . 1 C
H10 0.1391 -0.0168 0.6466 0.050 Uiso calc R 1 H
C11 0.3334(2) -0.03681(18) 0.37898(16) 0.0345(4) Uani d . 1 C
C12 0.4172(3) -0.0944(2) 0.27285(18) 0.0450(5) Uani d . 1 C
H12 0.4198 -0.1904 0.2682 0.054 Uiso calc R 1 H
C13 0.4960(3) 0.0004(3) 0.17501(19) 0.0554(5) Uani d . 1 C
H13 0.5539 -0.0334 0.1027 0.067 Uiso calc R 1 H
C14 0.4911(3) 0.1465(3) 0.1818(2) 0.0583(6) Uani d . 1 C
H14 0.5454 0.2062 0.1138 0.070 Uiso calc R 1 H
C15 0.4082(3) 0.2029(2) 0.2861(2) 0.0511(5) Uani d . 1 C
H15 0.4043 0.2994 0.2901 0.061 Uiso calc R 1 H
C16 0.3301(3) 0.10790(18) 0.38575(17) 0.0371(4) Uani d . 1 C

loop_
_atom_site_aniso_label
_atom_site_aniso_U_11
_atom_site_aniso_U_22
_atom_site_aniso_U_33
_atom_site_aniso_U_12
_atom_site_aniso_U_13
_atom_site_aniso_U_23
O1 0.1064(12) 0.0359(7) 0.0427(8) -0.0235(8) -0.0138(8) -0.0145(6)
O2 0.0736(9) 0.0327(6) 0.0273(6) -0.0145(6) -0.0164(6) -0.0078(5)
O3 0.0574(8) 0.0389(7) 0.0254(6) -0.0019(6) -0.0133(5) -0.0121(5)
O4 0.0797(11) 0.0605(9) 0.0432(8) 0.0081(8) -0.0155(8) -0.0298(7)
O5 0.0780(10) 0.0517(8) 0.0295(7) 0.0008(7) -0.0195(7) -0.0173(6)
N1 0.0539(10) 0.0314(8) 0.0471(9) -0.0061(7) -0.0141(7) -0.0174(7)
N2 0.0479(9) 0.0284(7) 0.0396(8) -0.0085(7) -0.0087(7) -0.0102(6)
C1 0.0491(10) 0.0323(9) 0.0284(8) -0.0179(8) -0.0053(7) -0.0092(7)
C2 0.0504(10) 0.0314(9) 0.0294(9) -0.0103(8) -0.0077(8) -0.0078(7)
C3 0.0374(9) 0.0371(9) 0.0247(8) -0.0103(8) -0.0064(7) -0.0085(7)
C4 0.0402(9) 0.0364(9) 0.0310(9) -0.0034(8) -0.0100(7) -0.0059(7)
C5 0.0384(9) 0.0353(9) 0.0347(9) -0.0036(8) -0.0051(7) -0.0132(7)
C6 0.0397(9) 0.0386(9) 0.0262(8) -0.0142(8) -0.0039(7) -0.0090(7)
C7 0.0481(10) 0.0362(9) 0.0263(8) -0.0037(8) -0.0132(7) -0.0059(7)
C8 0.0483(10) 0.0351(9) 0.0293(9) -0.0015(8) -0.0096(8) -0.0127(7)
C9 0.0463(10) 0.0420(10) 0.0291(9) -0.0129(9) -0.0056(8) -0.0126(8)
C10 0.0481(11) 0.0379(10) 0.0389(10) -0.0065(8) -0.0093(8) -0.0119(8)
C11 0.0356(9) 0.0299(8) 0.0396(9) -0.0044(7) -0.0115(8) -0.0094(7)
C12 0.0454(11) 0.0413(10) 0.0483(11) -0.0034(9) -0.0085(9) -0.0180(9)
C13 0.0483(12) 0.0710(15) 0.0419(11) -0.0069(11) -0.0023(9) -0.0175(10)
C14 0.0532(13) 0.0660(14) 0.0523(13) -0.0244(11) -0.0073(10) 0.0037(11)
C15 0.0564(12) 0.0419(11) 0.0596(13) -0.0203(10) -0.0166(10) -0.0023(10)
C16 0.0385(9) 0.0306(9) 0.0451(10) -0.0061(8) -0.0142(8) -0.0093(8)

loop_
_atom_type_symbol
_atom_type_description
_atom_type_scat_dispersion_real
_atom_type_scat_dispersion_imag
_atom_type_scat_source
C C 0.0033 0.0016 'International Tables Vol C Tables 4.2.6.8 and 6.1.1.4'
H H 0.0000 0.0000 'International Tables Vol C Tables 4.2.6.8 and 6.1.1.4'
N N 0.0061 0.0033 'International Tables Vol C Tables 4.2.6.8 and 6.1.1.4'
O O 0.0106 0.0060 'International Tables Vol C Tables 4.2.6.8 and 6.1.1.4'

loop_
_geom_angle_atom_site_label_1
_geom_angle_atom_site_label_2
_geom_angle_atom_site_label_3
_geom_angle
_geom_angle_publ_flag
C3 O3 C2 116.43(13) yes
C10 N1 C16 108.70(15) yes
C10 N2 C11 108.53(14) yes
O1 C1 O2 125.38(16) yes
O1 C1 C2 116.03(15) yes
O2 C1 C2 118.49(14) yes
O3 C2 C1 110.55(14) yes
O3 C3 C4 115.41(15) yes
O3 C3 C8 124.78(15) yes
C4 C3 C8 119.80(15) yes
C5 C4 C3 119.87(16) yes
C4 C5 C6 120.89(16) yes
C7 C6 C5 118.63(15) yes
C7 C6 C9 121.59(16) yes
C5 C6 C9 119.78(16) yes
C6 C7 C8 121.01(16) yes
C7 C8 C3 119.78(16) yes
O4 C9 O5 123.53(16) yes
O4 C9 C6 122.94(17) yes
O5 C9 C6 113.53(15) yes
N2 C10 N1 110.35(16) yes
N2 C11 C12 131.85(16) yes
N2 C11 C16 106.26(15) yes
C12 C11 C16 121.86(17) yes
C13 C12 C11 115.98(18) yes
C12 C13 C14 122.0(2) yes
C15 C14 C13 121.9(2) yes
C14 C15 C16 116.63(18) yes
N1 C16 C15 132.21(16) yes
N1 C16 C11 106.16(15) yes
C15 C16 C11 121.61(18) yes
C9 O5 H19 112.7(17) no
C10 N1 H17 126.9(14) no
C16 N1 H17 124.4(14) no
C10 N2 H18 129.7(14) no
C11 N2 H18 121.8(14) no
O3 C2 H2A 109.5 no
C1 C2 H2A 109.5 no
O3 C2 H2B 109.5 no
C1 C2 H2B 109.5 no
H2A C2 H2B 108.1 no
C5 C4 H4 120.1 no
C3 C4 H4 120.1 no
C4 C5 H5 119.6 no
C6 C5 H5 119.6 no
C6 C7 H7 119.5 no
C8 C7 H7 119.5 no
C7 C8 H8 120.1 no
C3 C8 H8 120.1 no
N2 C10 H10 124.8 no
N1 C10 H10 124.8 no
C13 C12 H12 122.0 no
C11 C12 H12 122.0 no
C12 C13 H13 119.0 no
C14 C13 H13 119.0 no
C15 C14 H14 119.1 no
C13 C14 H14 119.1 no
C14 C15 H15 121.7 no
C16 C15 H15 121.7 no

loop_
_geom_bond_atom_site_label_1
_geom_bond_atom_site_label_2
_geom_bond_distance
_geom_bond_publ_flag
O1 C1 1.240(2) yes
O2 C1 1.277(2) yes
O3 C3 1.3819(19) yes
O3 C2 1.440(2) yes
O4 C9 1.217(2) yes
O5 C9 1.330(2) yes
N1 C10 1.329(2) yes
N1 C16 1.392(2) yes
N2 C10 1.326(2) yes
N2 C11 1.396(2) yes
C1 C2 1.533(2) yes
C3 C4 1.400(2) yes
C3 C8 1.401(2) yes
C4 C5 1.391(2) yes
C5 C6 1.411(2) yes
C6 C7 1.391(2) yes
C6 C9 1.506(2) yes
C7 C8 1.400(2) yes
C11 C12 1.399(3) yes
C11 C16 1.402(2) yes
C12 C13 1.386(3) yes
C13 C14 1.412(3) yes
C14 C15 1.374(3) yes
C15 C16 1.398(3) yes
O5 H19 0.86(2) no
N1 H17 0.90(2) no
N2 H18 0.90(2) no
C2 H2A 0.9700 no
C2 H2B 0.9700 no
C4 H4 0.9300 no
C5 H5 0.9300 no
C7 H7 0.9300 no
C8 H8 0.9300 no
C10 H10 0.9300 no
C12 H12 0.9300 no
C13 H13 0.9300 no
C14 H14 0.9300 no
C15 H15 0.9300 no

loop_
_geom_hbond_atom_site_label_D
_geom_hbond_atom_site_label_H
_geom_hbond_atom_site_label_A
_geom_hbond_site_symmetry_A
_geom_hbond_distance_DH
_geom_hbond_distance_HA
_geom_hbond_distance_DA
_geom_hbond_angle_DHA
_geom_hbond_publ_flag
O5 H19 O2 1_556 0.86(2) 1.76(3) 2.615(3) 173(3) yes
N1 H17 O1 . 0.90(2) 1.92(3) 2.718(2) 148(2) yes
N2 H18 O2 1_545 0.90(2) 1.83(3) 2.691(3) 159(2) yes

loop_
_geom_torsion_atom_site_label_1
_geom_torsion_atom_site_label_2
_geom_torsion_atom_site_label_3
_geom_torsion_atom_site_label_4
_geom_torsion
_geom_torsion_publ_flag
C3 O3 C2 C1 176.79(13) no
O1 C1 C2 O3 -163.18(16) no
O2 C1 C2 O3 20.3(2) no
C2 O3 C3 C4 -174.90(14) no
C2 O3 C3 C8 5.6(2) no
O3 C3 C4 C5 -178.04(15) no
C8 C3 C4 C5 1.5(2) no
C3 C4 C5 C6 -0.7(3) no
C4 C5 C6 C7 -0.8(2) no
C4 C5 C6 C9 179.67(15) no
C5 C6 C7 C8 1.4(3) no
C9 C6 C7 C8 -179.06(16) no
C6 C7 C8 C3 -0.6(3) no
O3 C3 C8 C7 178.60(15) no
C4 C3 C8 C7 -0.9(3) no
C7 C6 C9 O4 -178.07(18) no
C5 C6 C9 O4 1.5(3) no
C7 C6 C9 O5 2.0(2) no
C5 C6 C9 O5 -178.49(15) no
C11 N2 C10 N1 0.7(2) no
C16 N1 C10 N2 -0.6(2) no
C10 N2 C11 C12 177.3(2) no
C10 N2 C11 C16 -0.52(19) no
N2 C11 C12 C13 -177.71(18) no
C16 C11 C12 C13 -0.1(3) no
C11 C12 C13 C14 -0.4(3) no
C12 C13 C14 C15 0.2(3) no
C13 C14 C15 C16 0.5(3) no
C10 N1 C16 C15 -178.3(2) no
C10 N1 C16 C11 0.2(2) no
C14 C15 C16 N1 177.45(19) no
C14 C15 C16 C11 -1.0(3) no
N2 C11 C16 N1 0.17(19) no
C12 C11 C16 N1 -177.96(16) no
N2 C11 C16 C15 178.94(16) no
C12 C11 C16 C15 0.8(3) no

loop_
_cod_related_entry_id
_cod_related_entry_database
_cod_related_entry_code
1 ChemSpider 21126812
